data_4022805
loop_
_publ_author_name
'Delphine Julienne'
'Jean-Fran\,cois Lohier'
'Olivier Delacroix'
'Annie-Claude Gaumont'

_publ_contact_author_address
;     Laboratoire de Chimie Mol\'eculaire et Thio-organique, UMR CNRS 6507
      ENSICAEN - Universit\'e de Caen
      14050 Caen
      France
;
_publ_contact_author_email annie-claude.gaumont@ensicaen.fr
_publ_contact_author_fax '332 31 45 28 65'
_publ_contact_author_name 'Gaumont, Annie-Claude'
_publ_contact_author_phone '332 31 45 28 73'
_publ_section_title
;
 Palladium-Catalyzed C-P Coupling Reactions between Vinyl Triflates
 and Phosphine-Boranes: Efficient Access to Vinylphosphine-Boranes
;
_journal_name_full 'Journal of Organic Chemistry'
_journal_page_first 2247
_journal_page_last 2250
_journal_paper_doi 10.1021/jo062482o
_journal_volume 72
_journal_year 2007
_chemical_formula_moiety 'C18 H22 B P'
_chemical_formula_sum 'C18 H22 B P'
_chemical_formula_weight 280.14
_chemical_melting_point 368(2)
_chemical_name_systematic
;
 (cyclohex-1-en-1-yl)diphenyl phosphine borane
;
_space_group_IT_number 4
_symmetry_cell_setting monoclinic
_symmetry_space_group_name_Hall 'P 2yb'
_symmetry_space_group_name_H-M 'P 1 21 1'
_atom_sites_solution_hydrogens geom
_atom_sites_solution_primary direct
_atom_sites_solution_secondary difmap
_audit_creation_method SHELXL-97
_cell_angle_alpha 90.00
_cell_angle_beta 92.718(4)
_cell_angle_gamma 90.00
_cell_formula_units_Z 4
_cell_length_a 9.3997(7)
_cell_length_b 10.0174(8)
_cell_length_c 17.1329(14)
_cell_measurement_reflns_used 7941
_cell_measurement_temperature 150(2)
_cell_measurement_theta_max 31.34
_cell_measurement_theta_min 2.97
_cell_volume 1611.4(2)
_computing_cell_refinement 'APEX2 software'
_computing_data_collection 'APEX2 software'
_computing_data_reduction 'APEX2 software'
_computing_molecular_graphics 'ORTEP-3 (Farrugia, 1997)'
_computing_publication_material 'SHELXL-97 (Sheldrick, 1997)'
_computing_structure_refinement 'SHELXL-97 (Sheldrick, 1997)'
_computing_structure_solution 'SHELXS-97 (Sheldrick, 1990)'
_diffrn_ambient_temperature 150(2)
_diffrn_measured_fraction_theta_full 0.984
_diffrn_measured_fraction_theta_max 0.984
_diffrn_measurement_device_type 'Bruker Nonius ApexII-CCD'
_diffrn_measurement_method '\w scans and \f scan with \k offsets'
_diffrn_radiation_monochromator graphite
_diffrn_radiation_source 'fine-focus sealed tube'
_diffrn_radiation_type MoK\a
_diffrn_radiation_wavelength 0.71073
_diffrn_reflns_av_R_equivalents 0.0426
_diffrn_reflns_av_sigmaI/netI 0.0525
_diffrn_reflns_limit_h_max 14
_diffrn_reflns_limit_h_min -14
_diffrn_reflns_limit_k_max 14
_diffrn_reflns_limit_k_min -15
_diffrn_reflns_limit_l_max 26
_diffrn_reflns_limit_l_min -26
_diffrn_reflns_number 41977
_diffrn_reflns_theta_full 33.29
_diffrn_reflns_theta_max 33.29
_diffrn_reflns_theta_min 2.17
_exptl_absorpt_coefficient_mu 0.158
_exptl_absorpt_correction_type none
_exptl_crystal_colour colourless
_exptl_crystal_density_diffrn 1.155
_exptl_crystal_density_method 'not measured'
_exptl_crystal_description quadratic
_exptl_crystal_F_000 600
_exptl_crystal_recrystallization_method dichloromethane
_exptl_crystal_size_max 0.36
_exptl_crystal_size_mid 0.23
_exptl_crystal_size_min 0.09
_refine_diff_density_max 0.409
_refine_diff_density_min -0.359
_refine_diff_density_rms 0.102
_refine_ls_abs_structure_details 'Flack H D (1983), Acta Cryst. A39, 876-881'
_refine_ls_abs_structure_Flack 0.06(6)
_refine_ls_extinction_method none
_refine_ls_goodness_of_fit_ref 1.061
_refine_ls_hydrogen_treatment constr
_refine_ls_matrix_type full
_refine_ls_number_parameters 382
_refine_ls_number_reflns 12079
_refine_ls_number_restraints 1
_refine_ls_restrained_S_all 1.061
_refine_ls_R_factor_all 0.0738
_refine_ls_R_factor_gt 0.0499
_refine_ls_shift/su_max 0.000
_refine_ls_shift/su_mean 0.000
_refine_ls_structure_factor_coef Fsqd
_refine_ls_weighting_details 'calc w=1/[\s^2^(Fo^2^)+(0.0867P)^2^+0.0000P] where P=(Fo^2^+2Fc^2^)/3'
_refine_ls_weighting_scheme calc
_refine_ls_wR_factor_gt 0.1304
_refine_ls_wR_factor_ref 0.1515
_reflns_number_gt 9071
_reflns_number_total 12079
_reflns_threshold_expression >2sigma(I)
_cod_data_source_file jo062482osi20061204_015313.cif
_cod_data_source_block julienne1
_cod_depositor_comments
;
The following automatic conversions were performed:
'_symmetry_cell_setting' value 'Monoclinic' changed to 'monoclinic'
according to '/home/saulius/struct/CIF-dictionaries/cif_core.dic'
dictionary named 'cif_core.dic' version 2.4.1 from 2010-06-29.

Automatic conversion script
Id: cif_fix_enum 1527 2010-12-29 10:47:43Z saulius 
;
_cod_original_sg_symbol_H-M 'P 21'
_cod_database_code 4022805

loop_
_symmetry_equiv_pos_as_xyz
'x, y, z'
'-x, y+1/2, -z'

loop_
_atom_site_label
_atom_site_type_symbol
_atom_site_fract_x
_atom_site_fract_y
_atom_site_fract_z
_atom_site_U_iso_or_equiv
_atom_site_adp_type
_atom_site_occupancy
_atom_site_symmetry_multiplicity
_atom_site_calc_flag
_atom_site_refinement_flags
_atom_site_disorder_assembly
_atom_site_disorder_group
P1 P 0.63522(4) 0.53602(5) 0.13300(2) 0.02855(10) Uani 1 1 d . . .
P2 P 0.24223(4) 0.94332(5) 0.36016(2) 0.03237(11) Uani 1 1 d . . .
C13 C 0.63546(17) 0.44725(19) 0.22452(10) 0.0316(3) Uani 1 1 d . . .
C1 C 0.69429(17) 0.70308(18) 0.15776(10) 0.0288(3) Uani 1 1 d . . .
C7 C 0.77169(17) 0.46073(18) 0.07612(10) 0.0294(3) Uani 1 1 d . . .
C2 C 0.66572(19) 0.8055(2) 0.10334(11) 0.0341(4) Uani 1 1 d . . .
H2 H 0.6191 0.7857 0.0556 0.041 Uiso 1 1 calc R . .
C14 C 0.7397(2) 0.3596(2) 0.24697(13) 0.0424(5) Uani 1 1 d . . .
H14 H 0.8113 0.3405 0.2130 0.051 Uiso 1 1 calc R . .
C3 C 0.7059(2) 0.9343(2) 0.11984(12) 0.0415(4) Uani 1 1 d . . .
H3 H 0.6883 1.0011 0.0829 0.050 Uiso 1 1 calc R . .
C4 C 0.7646(2) 0.7345(2) 0.22820(12) 0.0397(4) Uani 1 1 d . . .
H4 H 0.7872 0.6673 0.2641 0.048 Uiso 1 1 calc R . .
C8 C 0.7343(2) 0.3544(2) 0.02625(14) 0.0435(5) Uani 1 1 d . . .
H8 H 0.6414 0.3223 0.0229 0.052 Uiso 1 1 calc R . .
C9 C 1.0136(2) 0.4477(2) 0.03402(14) 0.0451(5) Uani 1 1 d . . .
H9 H 1.1069 0.4789 0.0369 0.054 Uiso 1 1 calc R . .
C15 C 0.5150(2) 0.4755(3) 0.27283(13) 0.0479(5) Uani 1 1 d . . .
H15A H 0.4277 0.4643 0.2410 0.058 Uiso 1 1 calc R . .
H15B H 0.5202 0.5683 0.2890 0.058 Uiso 1 1 calc R . .
C5 C 0.7725(2) 0.9653(2) 0.19131(14) 0.0449(5) Uani 1 1 d . . .
H5 H 0.7977 1.0532 0.2029 0.054 Uiso 1 1 calc R . .
C6 C 0.8016(3) 0.8653(2) 0.24565(14) 0.0467(5) Uani 1 1 d . . .
H6 H 0.8460 0.8860 0.2938 0.056 Uiso 1 1 calc R . .
C10 C 0.8395(2) 0.2969(3) -0.01862(17) 0.0560(6) Uani 1 1 d . . .
H10 H 0.8157 0.2252 -0.0511 0.067 Uiso 1 1 calc R . .
C11 C 0.91059(19) 0.50604(18) 0.08017(12) 0.0353(4) Uani 1 1 d . . .
H11 H 0.9362 0.5758 0.1138 0.042 Uiso 1 1 calc R . .
C12 C 0.9754(3) 0.3437(2) -0.01573(16) 0.0520(6) Uani 1 1 d . . .
H12 H 1.0426 0.3058 -0.0472 0.062 Uiso 1 1 calc R . .
C16 C 0.6444(3) 0.3504(3) 0.37795(14) 0.0543(6) Uani 1 1 d . . .
H16A H 0.6893 0.4276 0.4028 0.065 Uiso 1 1 calc R . .
H16B H 0.6286 0.2852 0.4185 0.065 Uiso 1 1 calc R . .
C17 C 0.5067(3) 0.3911(3) 0.34350(15) 0.0620(7) Uani 1 1 d . . .
H17A H 0.4558 0.4398 0.3824 0.074 Uiso 1 1 calc R . .
H17B H 0.4518 0.3117 0.3300 0.074 Uiso 1 1 calc R . .
C18 C 0.7419(3) 0.2940(3) 0.32427(14) 0.0550(6) Uani 1 1 d . . .
H18A H 0.7192 0.2002 0.3168 0.066 Uiso 1 1 calc R . .
H18B H 0.8377 0.2993 0.3477 0.066 Uiso 1 1 calc R . .
B1 B 0.4520(2) 0.5389(3) 0.07856(13) 0.0398(4) Uani 1 1 d . . .
H1A H 0.4188 0.4491 0.0706 0.060 Uiso 1 1 calc R . .
H1B H 0.4598 0.5821 0.0289 0.060 Uiso 1 1 calc R . .
H1C H 0.3859 0.5870 0.1090 0.060 Uiso 1 1 calc R . .
C23 C 0.25491(16) 1.0320(2) 0.26919(10) 0.0310(3) Uani 1 1 d . C .
C19 C 0.17335(17) 0.7799(2) 0.33515(11) 0.0331(4) Uani 1 1 d . . .
C24 C 0.3763(2) 1.0441(3) 0.23168(13) 0.0530(6) Uani 1 1 d . C .
H24 H 0.4581 1.0043 0.2536 0.064 Uiso 1 1 calc R . .
C20 C 0.19892(19) 0.7187(2) 0.26380(11) 0.0365(4) Uani 1 1 d . . .
H20 H 0.2473 0.7649 0.2261 0.044 Uiso 1 1 calc R . .
C21 C 0.0984(2) 0.7096(3) 0.39021(13) 0.0456(5) Uani 1 1 d . . .
H21 H 0.0791 0.7499 0.4375 0.055 Uiso 1 1 calc R . .
C22 C 0.1525(2) 0.5900(2) 0.24920(14) 0.0434(4) Uani 1 1 d . . .
H22 H 0.1691 0.5500 0.2015 0.052 Uiso 1 1 calc R . .
C25 C 0.3869(3) 1.1174(3) 0.15748(15) 0.0590(7) Uani 1 1 d . . .
H25A H 0.4376 1.0621 0.1215 0.071 Uiso 1 1 calc R A 1
H25B H 0.4431 1.1973 0.1674 0.071 Uiso 1 1 calc R A 1
C26 C 0.1240(3) 1.0982(3) 0.23957(18) 0.0634(8) Uani 1 1 d . . .
H26A H 0.0785 1.1395 0.2831 0.076 Uiso 1 1 calc R B 1
H26B H 0.0594 1.0310 0.2176 0.076 Uiso 1 1 calc R B 1
C27 C 0.2488(4) 1.1564(6) 0.1195(3) 0.0468(10) Uani 0.804(13) 1 d P C 1
H27A H 0.2083 1.0809 0.0908 0.056 Uiso 0.804(13) 1 calc PR C 1
H27B H 0.2636 1.2278 0.0826 0.056 Uiso 0.804(13) 1 calc PR C 1
C31 C 0.42270(18) 0.9142(2) 0.39818(10) 0.0338(4) Uani 1 1 d . . .
C32 C 0.4847(2) 0.7893(2) 0.39995(12) 0.0408(4) Uani 1 1 d . . .
H32 H 0.4336 0.7162 0.3802 0.049 Uiso 1 1 calc R . .
C34 C 0.5007(2) 1.0223(2) 0.42817(13) 0.0431(4) Uani 1 1 d . . .
H34 H 0.4596 1.1068 0.4280 0.052 Uiso 1 1 calc R . .
C35 C 0.6998(2) 0.8793(2) 0.46089(13) 0.0444(5) Uani 1 1 d . . .
H35 H 0.7916 0.8675 0.4826 0.053 Uiso 1 1 calc R . .
C30 C 0.0815(2) 0.5205(3) 0.30498(15) 0.0520(5) Uani 1 1 d . . .
H30 H 0.0533 0.4329 0.2953 0.062 Uiso 1 1 calc R . .
C36 C 0.6394(2) 1.0050(2) 0.45832(15) 0.0518(6) Uani 1 1 d . . .
H36 H 0.6916 1.0782 0.4768 0.062 Uiso 1 1 calc R . .
C29 C 0.0521(2) 0.5799(3) 0.37507(16) 0.0546(6) Uani 1 1 d . . .
H29 H 0.0018 0.5336 0.4119 0.066 Uiso 1 1 calc R . .
C33 C 0.6240(2) 0.7712(3) 0.43125(14) 0.0482(5) Uani 1 1 d . . .
H33 H 0.6650 0.6868 0.4320 0.058 Uiso 1 1 calc R . .
B2 B 0.1271(3) 1.0351(4) 0.43295(15) 0.0518(6) Uani 1 1 d . . .
H2A H 0.0287 1.0288 0.4158 0.078 Uiso 1 1 calc R . .
H2B H 0.1548 1.1273 0.4358 0.078 Uiso 1 1 calc R . .
H2C H 0.1405 0.9950 0.4837 0.078 Uiso 1 1 calc R . .
C28 C 0.1467(6) 1.2020(7) 0.1789(3) 0.0643(16) Uani 0.804(13) 1 d P C 1
H28A H 0.1834 1.2825 0.2041 0.077 Uiso 0.804(13) 1 calc PR C 1
H28B H 0.0560 1.2237 0.1525 0.077 Uiso 0.804(13) 1 calc PR C 1
C37 C 0.1252(14) 1.132(2) 0.1558(11) 0.051(4) Uani 0.196(13) 1 d P C 2
H37A H 0.0424 1.1856 0.1407 0.061 Uiso 0.196(13) 1 calc PR C 2
H37B H 0.1228 1.0513 0.1246 0.061 Uiso 0.196(13) 1 calc PR C 2
C38 C 0.2615(16) 1.210(2) 0.1427(11) 0.046(4) Uani 0.196(13) 1 d P C 2
H38A H 0.2604 1.2437 0.0895 0.055 Uiso 0.196(13) 1 calc PR C 2
H38B H 0.2689 1.2859 0.1780 0.055 Uiso 0.196(13) 1 calc PR C 2

loop_
_atom_site_aniso_label
_atom_site_aniso_U_11
_atom_site_aniso_U_22
_atom_site_aniso_U_33
_atom_site_aniso_U_23
_atom_site_aniso_U_13
_atom_site_aniso_U_12
P1 0.02585(17) 0.0330(2) 0.02646(19) 0.00211(17) -0.00222(13) -0.00095(17)
P2 0.02937(18) 0.0427(3) 0.02509(19) -0.00217(18) 0.00220(15) 0.00238(19)
C13 0.0350(7) 0.0308(8) 0.0287(7) 0.0013(7) -0.0007(6) -0.0045(7)
C1 0.0274(7) 0.0300(8) 0.0289(8) 0.0014(6) 0.0005(6) 0.0041(6)
C7 0.0306(7) 0.0287(8) 0.0284(7) 0.0026(6) -0.0030(6) 0.0015(6)
C2 0.0347(8) 0.0368(9) 0.0308(8) 0.0048(7) 0.0006(7) 0.0059(7)
C14 0.0426(10) 0.0444(11) 0.0404(10) 0.0159(9) 0.0028(8) 0.0033(9)
C3 0.0443(9) 0.0362(10) 0.0440(10) 0.0081(9) 0.0015(8) 0.0061(9)
C4 0.0460(10) 0.0354(10) 0.0365(10) 0.0016(7) -0.0105(8) -0.0031(8)
C8 0.0392(9) 0.0388(10) 0.0516(12) -0.0129(9) -0.0065(8) 0.0016(8)
C9 0.0326(8) 0.0366(10) 0.0668(13) -0.0076(10) 0.0098(8) -0.0024(8)
C15 0.0537(11) 0.0536(14) 0.0377(10) 0.0045(9) 0.0144(9) 0.0054(10)
C5 0.0430(9) 0.0349(11) 0.0566(12) 0.0009(9) -0.0011(9) -0.0008(8)
C6 0.0556(12) 0.0400(11) 0.0434(11) 0.0008(9) -0.0102(9) -0.0081(9)
C10 0.0467(11) 0.0500(13) 0.0712(16) -0.0279(12) 0.0007(11) 0.0004(10)
C11 0.0349(8) 0.0289(9) 0.0423(10) -0.0049(7) 0.0048(7) -0.0042(7)
C12 0.0503(12) 0.0420(11) 0.0649(16) -0.0070(11) 0.0157(11) 0.0086(10)
C16 0.0856(17) 0.0438(12) 0.0332(10) 0.0074(9) -0.0016(11) -0.0116(12)
C17 0.0757(16) 0.0732(18) 0.0388(12) 0.0063(11) 0.0221(12) 0.0031(14)
C18 0.0628(13) 0.0583(14) 0.0434(12) 0.0197(11) -0.0035(10) -0.0011(12)
B1 0.0301(8) 0.0531(12) 0.0355(10) 0.0028(11) -0.0055(7) 0.0001(10)
C23 0.0298(7) 0.0314(8) 0.0317(8) -0.0014(7) -0.0010(6) -0.0001(7)
C19 0.0258(7) 0.0444(10) 0.0291(8) 0.0033(7) 0.0016(6) -0.0008(7)
C24 0.0367(9) 0.0802(17) 0.0427(11) 0.0227(12) 0.0059(8) 0.0123(11)
C20 0.0311(8) 0.0473(11) 0.0312(9) 0.0008(8) 0.0033(7) -0.0051(8)
C21 0.0388(9) 0.0639(14) 0.0347(10) 0.0095(10) 0.0079(8) -0.0033(10)
C22 0.0353(9) 0.0485(11) 0.0462(11) -0.0055(9) -0.0003(8) -0.0036(9)
C25 0.0442(11) 0.0866(19) 0.0469(13) 0.0265(13) 0.0080(9) 0.0082(12)
C26 0.0404(10) 0.0776(18) 0.0734(17) 0.0384(15) 0.0159(11) 0.0175(12)
C27 0.0432(15) 0.055(3) 0.0413(19) 0.0134(17) -0.0020(13) -0.0037(15)
C31 0.0306(7) 0.0455(10) 0.0252(7) 0.0037(7) 0.0008(6) 0.0001(7)
C32 0.0414(9) 0.0408(10) 0.0395(10) -0.0037(8) -0.0066(8) 0.0044(8)
C34 0.0427(9) 0.0364(10) 0.0491(11) 0.0041(9) -0.0096(8) -0.0013(8)
C35 0.0339(9) 0.0610(14) 0.0376(10) 0.0078(9) -0.0040(7) -0.0013(9)
C30 0.0428(10) 0.0463(12) 0.0668(15) 0.0018(11) 0.0003(10) -0.0137(10)
C36 0.0429(10) 0.0491(13) 0.0618(15) 0.0099(10) -0.0146(10) -0.0099(9)
C29 0.0444(10) 0.0638(15) 0.0561(14) 0.0193(12) 0.0063(10) -0.0126(11)
C33 0.0436(10) 0.0527(13) 0.0476(12) -0.0015(10) -0.0060(9) 0.0087(10)
B2 0.0442(11) 0.0756(18) 0.0360(11) -0.0183(13) 0.0049(9) 0.0073(14)
C28 0.058(2) 0.068(3) 0.068(3) 0.027(2) 0.0175(19) 0.030(2)
C37 0.040(5) 0.052(10) 0.059(8) 0.021(7) -0.021(5) -0.009(6)
C38 0.051(7) 0.047(9) 0.038(7) 0.014(6) -0.009(5) -0.015(6)

loop_
_atom_type_symbol
_atom_type_description
_atom_type_scat_dispersion_real
_atom_type_scat_dispersion_imag
_atom_type_scat_source
C C 0.0033 0.0016 'International Tables Vol C Tables 4.2.6.8 and 6.1.1.4'
H H 0.0000 0.0000 'International Tables Vol C Tables 4.2.6.8 and 6.1.1.4'
B B 0.0013 0.0007 'International Tables Vol C Tables 4.2.6.8 and 6.1.1.4'
P P 0.1023 0.0942 'International Tables Vol C Tables 4.2.6.8 and 6.1.1.4'

loop_
_geom_angle_atom_site_label_1
_geom_angle_atom_site_label_2
_geom_angle_atom_site_label_3
_geom_angle
C13 P1 C1 105.36(8)
C13 P1 C7 106.91(8)
C1 P1 C7 107.11(8)
C13 P1 B1 113.22(9)
C1 P1 B1 111.02(10)
C7 P1 B1 112.75(9)
C23 P2 C19 106.22(8)
C23 P2 C31 106.92(8)
C19 P2 C31 104.98(9)
C23 P2 B2 112.80(12)
C19 P2 B2 112.40(12)
C31 P2 B2 112.94(10)
C14 C13 C15 122.21(18)
C14 C13 P1 122.45(15)
C15 C13 P1 115.34(14)
C4 C1 C2 118.75(18)
C4 C1 P1 122.96(14)
C2 C1 P1 118.28(13)
C11 C7 C8 119.34(17)
C11 C7 P1 121.87(14)
C8 C7 P1 118.79(14)
C3 C2 C1 120.61(18)
C3 C2 H2 119.7
C1 C2 H2 119.7
C13 C14 C18 121.4(2)
C13 C14 H14 119.3
C18 C14 H14 119.3
C2 C3 C5 120.17(19)
C2 C3 H3 119.9
C5 C3 H3 119.9
C6 C4 C1 120.55(19)
C6 C4 H4 119.7
C1 C4 H4 119.7
C7 C8 C10 118.89(19)
C7 C8 H8 120.6
C10 C8 H8 120.6
C12 C9 C11 119.60(18)
C12 C9 H9 120.2
C11 C9 H9 120.2
C13 C15 C17 115.1(2)
C13 C15 H15A 108.5
C17 C15 H15A 108.5
C13 C15 H15B 108.5
C17 C15 H15B 108.5
H15A C15 H15B 107.5
C3 C5 C6 119.9(2)
C3 C5 H5 120.1
C6 C5 H5 120.1
C4 C6 C5 120.0(2)
C4 C6 H6 120.0
C5 C6 H6 120.0
C12 C10 C8 121.6(2)
C12 C10 H10 119.2
C8 C10 H10 119.2
C7 C11 C9 120.67(17)
C7 C11 H11 119.7
C9 C11 H11 119.7
C10 C12 C9 119.9(2)
C10 C12 H12 120.1
C9 C12 H12 120.1
C18 C16 C17 115.5(2)
C18 C16 H16A 108.4
C17 C16 H16A 108.4
C18 C16 H16B 108.4
C17 C16 H16B 108.4
H16A C16 H16B 107.5
C16 C17 C15 114.3(2)
C16 C17 H17A 108.7
C15 C17 H17A 108.7
C16 C17 H17B 108.7
C15 C17 H17B 108.7
H17A C17 H17B 107.6
C16 C18 C14 114.5(2)
C16 C18 H18A 108.6
C14 C18 H18A 108.6
C16 C18 H18B 108.6
C14 C18 H18B 108.6
H18A C18 H18B 107.6
P1 B1 H1A 109.5
P1 B1 H1B 109.5
H1A B1 H1B 109.5
P1 B1 H1C 109.5
H1A B1 H1C 109.5
H1B B1 H1C 109.5
C24 C23 C26 120.80(19)
C24 C23 P2 123.47(14)
C26 C23 P2 115.65(14)
C21 C19 C20 118.92(19)
C21 C19 P2 118.97(16)
C20 C19 P2 122.03(14)
C23 C24 C25 123.47(19)
C23 C24 H24 118.3
C25 C24 H24 118.3
C22 C20 C19 120.11(18)
C22 C20 H20 119.9
C19 C20 H20 119.9
C29 C21 C19 120.6(2)
C29 C21 H21 119.7
C19 C21 H21 119.7
C30 C22 C20 120.3(2)
C30 C22 H22 119.8
C20 C22 H22 119.8
C24 C25 C27 114.7(2)
C24 C25 C38 111.5(6)
C27 C25 C38 26.2(7)
C24 C25 H25A 108.6
C27 C25 H25A 108.6
C38 C25 H25A 130.3
C24 C25 H25B 108.6
C27 C25 H25B 108.6
C38 C25 H25B 86.2
H25A C25 H25B 107.6
C23 C26 C37 113.3(7)
C23 C26 C28 114.2(2)
C37 C26 C28 32.3(7)
C23 C26 H26A 108.7
C37 C26 H26A 132.3
C28 C26 H26A 108.7
C23 C26 H26B 108.7
C37 C26 H26B 79.4
C28 C26 H26B 108.7
H26A C26 H26B 107.6
C25 C27 C28 111.0(5)
C25 C27 H27A 109.4
C28 C27 H27A 109.4
C25 C27 H27B 109.4
C28 C27 H27B 109.4
H27A C27 H27B 108.0
C32 C31 C34 118.89(17)
C32 C31 P2 122.76(15)
C34 C31 P2 118.34(15)
C31 C32 C33 120.7(2)
C31 C32 H32 119.7
C33 C32 H32 119.7
C36 C34 C31 120.5(2)
C36 C34 H34 119.8
C31 C34 H34 119.8
C33 C35 C36 119.91(18)
C33 C35 H35 120.0
C36 C35 H35 120.0
C22 C30 C29 120.6(2)
C22 C30 H30 119.7
C29 C30 H30 119.7
C35 C36 C34 120.2(2)
C35 C36 H36 119.9
C34 C36 H36 119.9
C30 C29 C21 119.4(2)
C30 C29 H29 120.3
C21 C29 H29 120.3
C35 C33 C32 119.8(2)
C35 C33 H33 120.1
C32 C33 H33 120.1
P2 B2 H2A 109.5
P2 B2 H2B 109.5
H2A B2 H2B 109.5
P2 B2 H2C 109.5
H2A B2 H2C 109.5
H2B B2 H2C 109.5
C26 C28 C27 112.1(4)
C26 C28 H28A 109.2
C27 C28 H28A 109.2
C26 C28 H28B 109.2
C27 C28 H28B 109.2
H28A C28 H28B 107.9
C26 C37 C38 107.9(13)
C26 C37 H37A 110.1
C38 C37 H37A 110.1
C26 C37 H37B 110.1
C38 C37 H37B 110.1
H37A C37 H37B 108.4
C25 C38 C37 108.1(16)
C25 C38 H38A 110.1
C37 C38 H38A 110.1
C25 C38 H38B 110.1
C37 C38 H38B 110.1
H38A C38 H38B 108.4

loop_
_geom_bond_atom_site_label_1
_geom_bond_atom_site_label_2
_geom_bond_distance
P1 C13 1.8025(18)
P1 C1 1.8074(19)
P1 C7 1.8118(18)
P1 B1 1.9191(19)
P2 C23 1.8027(19)
P2 C19 1.805(2)
P2 C31 1.8118(17)
P2 B2 1.923(2)
C13 C14 1.358(3)
C13 C15 1.462(3)
C1 C4 1.385(3)
C1 C2 1.404(2)
C7 C11 1.381(2)
C7 C8 1.400(3)
C2 C3 1.370(3)
C2 H2 0.9300
C14 C18 1.478(3)
C14 H14 0.9300
C3 C5 1.384(3)
C3 H3 0.9300
C4 C6 1.384(3)
C4 H4 0.9300
C8 C10 1.404(3)
C8 H8 0.9300
C9 C12 1.383(3)
C9 C11 1.406(3)
C9 H9 0.9300
C15 C17 1.482(3)
C15 H15A 0.9700
C15 H15B 0.9700
C5 C6 1.387(3)
C5 H5 0.9300
C6 H6 0.9300
C10 C12 1.359(3)
C10 H10 0.9300
C11 H11 0.9300
C12 H12 0.9300
C16 C18 1.444(4)
C16 C17 1.455(4)
C16 H16A 0.9700
C16 H16B 0.9700
C17 H17A 0.9700
C17 H17B 0.9700
C18 H18A 0.9700
C18 H18B 0.9700
B1 H1A 0.9600
B1 H1B 0.9600
B1 H1C 0.9600
C23 C24 1.341(3)
C23 C26 1.467(3)
C19 C21 1.395(3)
C19 C20 1.398(3)
C24 C25 1.475(3)
C24 H24 0.9300
C20 C22 1.380(3)
C20 H20 0.9300
C21 C29 1.391(4)
C21 H21 0.9300
C22 C30 1.380(3)
C22 H22 0.9300
C25 C27 1.477(4)
C25 C38 1.514(17)
C25 H25A 0.9700
C25 H25B 0.9700
C26 C37 1.475(16)
C26 C28 1.494(5)
C26 H26A 0.9700
C26 H26B 0.9700
C27 C28 1.503(7)
C27 H27A 0.9700
C27 H27B 0.9700
C31 C32 1.380(3)
C31 C34 1.393(3)
C32 C33 1.402(3)
C32 H32 0.9300
C34 C36 1.391(3)
C34 H34 0.9300
C35 C33 1.380(3)
C35 C36 1.381(3)
C35 H35 0.9300
C30 C29 1.380(4)
C30 H30 0.9300
C36 H36 0.9300
C29 H29 0.9300
C33 H33 0.9300
B2 H2A 0.9600
B2 H2B 0.9600
B2 H2C 0.9600
C28 H28A 0.9700
C28 H28B 0.9700
C37 C38 1.53(2)
C37 H37A 0.9700
C37 H37B 0.9700
C38 H38A 0.9700
C38 H38B 0.9700
